data_7251642
loop_
_publ_author_name
'Mali, Bhupendra P.'
'Dabke, Niteen B.'
'Sharma, Himanshu'
'Dash, Soumya Ranjan'
'Manoj, Kochunnoonny'
'Vanka, Kumar'
'Gonnade, Rajesh G.'

_publ_section_title
;
 Switchable solid-state emission in GFP chromophore analogue cocrystals
 via competing AIE and ACQ pathways
;
_journal_issue 11
_journal_name_full CrystEngComm
_journal_page_first 1775
_journal_page_last 1780
_journal_paper_doi 10.1039/D6CE00041J
_journal_volume 28
_journal_year 2026
_chemical_formula_moiety 'C23 H20 N2 O3, C10 F8'
_chemical_formula_sum 'C33 H20 F8 N2 O3'
_chemical_formula_weight 644.51
_space_group_crystal_system triclinic
_space_group_IT_number 2
_space_group_name_Hall '-P 1'
_space_group_name_H-M_alt 'P -1'
_atom_sites_solution_hydrogens geom
_audit_creation_method SHELXL-2017/1
_audit_update_record
;
2025-09-20 deposited with the CCDC.	2026-02-19 downloaded from the CCDC.
;
_cell_angle_alpha 86.106(4)
_cell_angle_beta 85.031(3)
_cell_angle_gamma 86.792(3)
_cell_formula_units_Z 2
_cell_length_a 7.5076(6)
_cell_length_b 11.7226(10)
_cell_length_c 15.5802(13)
_cell_measurement_reflns_used 9910
_cell_measurement_temperature 100(2)
_cell_measurement_theta_max 27.50
_cell_measurement_theta_min 2.73
_cell_volume 1361.2(2)
_computing_cell_refinement 'SAINT (Bruker, 2016)'
_computing_data_collection 'APEX3 (Bruker, 2016)'
_computing_data_reduction 'SAINT (Bruker, 2016)'
_computing_molecular_graphics 'Bruker SHELXTL, Mercury 2020.20'
_computing_publication_material 'Bruker SHELXTL'
_computing_structure_refinement 'SHELXL-2018/3 (Sheldrick, 2018)'
_computing_structure_solution 'SHELXT 2014/5 (Sheldrick, 2014)'
_diffrn_ambient_temperature 100(2)
_diffrn_detector 'Photon II CPAD Area Detector'
_diffrn_detector_area_resol_mean 7.39
_diffrn_measured_fraction_theta_full 0.999
_diffrn_measured_fraction_theta_max 0.996
_diffrn_measurement_device '\k-geometry diffractometer'
_diffrn_measurement_device_type 'Bruker D8 VENTURE Kappa Duo PHOTON II CPAD'
_diffrn_measurement_method '\f and \w scans'
_diffrn_radiation_monochromator 'multilayer mirrors'
_diffrn_radiation_type MoK\a
_diffrn_radiation_wavelength 0.71073
_diffrn_reflns_av_R_equivalents 0.0686
_diffrn_reflns_av_unetI/netI 0.0235
_diffrn_reflns_Laue_measured_fraction_full 0.999
_diffrn_reflns_Laue_measured_fraction_max 0.996
_diffrn_reflns_limit_h_max 9
_diffrn_reflns_limit_h_min -9
_diffrn_reflns_limit_k_max 15
_diffrn_reflns_limit_k_min -15
_diffrn_reflns_limit_l_max 20
_diffrn_reflns_limit_l_min -20
_diffrn_reflns_number 96813
_diffrn_reflns_point_group_measured_fraction_full 0.999
_diffrn_reflns_point_group_measured_fraction_max 0.996
_diffrn_reflns_theta_full 25.242
_diffrn_reflns_theta_max 27.606
_diffrn_reflns_theta_min 2.116
_diffrn_source 'micro-focus sealed tube'
_diffrn_source_type 'Incoatech I\mS HB'
_exptl_absorpt_coefficient_mu 0.138
_exptl_absorpt_correction_T_max 0.1512
_exptl_absorpt_correction_T_min 0.1172
_exptl_absorpt_correction_type multi-scan
_exptl_absorpt_process_details SADABS,(BRUKER,2006)
_exptl_crystal_colour 'Pale Yellow'
_exptl_crystal_density_diffrn 1.573
_exptl_crystal_description Block
_exptl_crystal_F_000 656
_exptl_crystal_recrystallization_method 'Re-crystallisation from solvent: Methanol'
_exptl_crystal_size_max 0.160
_exptl_crystal_size_mid 0.140
_exptl_crystal_size_min 0.090
_refine_diff_density_max 0.367
_refine_diff_density_min -0.290
_refine_diff_density_rms 0.056
_refine_ls_extinction_method none
_refine_ls_goodness_of_fit_ref 1.122
_refine_ls_hydrogen_treatment constr
_refine_ls_matrix_type full
_refine_ls_number_parameters 417
_refine_ls_number_reflns 6294
_refine_ls_number_restraints 0
_refine_ls_restrained_S_all 1.122
_refine_ls_R_factor_all 0.0615
_refine_ls_R_factor_gt 0.0531
_refine_ls_shift/su_max 0.000
_refine_ls_shift/su_mean 0.000
_refine_ls_structure_factor_coef Fsqd
_refine_ls_weighting_details 'w=1/[\s^2^(Fo^2^)+(0.0413P)^2^+1.2594P] where P=(Fo^2^+2Fc^2^)/3'
_refine_ls_weighting_scheme calc
_refine_ls_wR_factor_gt 0.1204
_refine_ls_wR_factor_ref 0.1243
_reflns_Friedel_coverage 0.000
_reflns_number_gt 5484
_reflns_number_total 6294
_reflns_threshold_expression 'I > 2\s(I)'
_cod_data_source_file d6ce00041j2.cif
_cod_data_source_block Cocrystal-I
_cod_depositor_comments 'Adding full bibliography for 7251642--7251644.cif.'
_cod_database_code 7251642
_shelx_shelxl_version_number 2017/1
_shelx_space_group_comment
;
The symmetry employed for this shelxl refinement is uniquely defined
by the following loop, which should always be used as a source of
symmetry information in preference to the above space-group names.
They are only intended as comments.
;
_shelx_estimated_absorpt_t_min 0.978
_shelx_estimated_absorpt_t_max 0.988

loop_
_space_group_symop_operation_xyz
'x, y, z'
'-x, -y, -z'

loop_
_atom_site_label
_atom_site_type_symbol
_atom_site_fract_x
_atom_site_fract_y
_atom_site_fract_z
_atom_site_U_iso_or_equiv
_atom_site_adp_type
_atom_site_occupancy
_atom_site_site_symmetry_order
_atom_site_calc_flag
_atom_site_refinement_flags_posn
_atom_site_refinement_flags_adp
_atom_site_refinement_flags_occupancy
_atom_site_disorder_assembly
_atom_site_disorder_group
F1B F 0.24790(16) 0.23220(10) 0.67378(9) 0.0344(3) Uani 1 1 d . . . . .
F2B F 0.33556(17) 0.29607(10) 0.82593(10) 0.0395(3) Uani 1 1 d . . . . .
F3B F 0.29209(19) 0.15541(12) 0.97012(9) 0.0421(3) Uani 1 1 d . . . . .
F4B F 0.16245(18) -0.05148(11) 0.96476(8) 0.0352(3) Uani 1 1 d . . . . .
F5B F 0.02769(17) -0.20061(10) 0.87756(8) 0.0322(3) Uani 1 1 d . . . . .
F6B F -0.04519(17) -0.26787(10) 0.72445(9) 0.0364(3) Uani 1 1 d . . . . .
F7B F 0.02130(17) -0.13547(12) 0.57864(8) 0.0372(3) Uani 1 1 d . . . . .
F8B F 0.14318(17) 0.07447(12) 0.58360(8) 0.0352(3) Uani 1 1 d . . . . .
O1A O 0.12432(17) 0.53451(11) 0.57793(9) 0.0224(3) Uani 1 1 d . . . . .
O2A O 0.34255(18) 0.68161(11) 0.74196(9) 0.0244(3) Uani 1 1 d . . . . .
O3A O 0.44111(19) 0.52478(11) 0.81894(8) 0.0243(3) Uani 1 1 d . . . . .
N1A N 0.41978(19) 0.57594(13) 0.58901(10) 0.0179(3) Uani 1 1 d . . . . .
N2A N 0.47381(19) 0.69736(13) 0.47209(10) 0.0187(3) Uani 1 1 d . . . . .
C1A C 0.2154(2) 0.74971(15) 0.32775(12) 0.0176(3) Uani 1 1 d . . . . .
C1B C 0.2240(2) 0.16044(16) 0.74366(13) 0.0243(4) Uani 1 1 d . . . . .
C2A C 0.1699(2) 0.70038(15) 0.25218(12) 0.0186(3) Uani 1 1 d . . . . .
C2B C 0.2675(3) 0.19407(17) 0.82056(15) 0.0279(4) Uani 1 1 d . . . . .
C3A C 0.0923(2) 0.59113(16) 0.25461(12) 0.0208(4) Uani 1 1 d . . . . .
H3A H 0.070632 0.548986 0.308414 0.025 Uiso 1 1 calc R U . . .
C3B C 0.2448(3) 0.12122(18) 0.89511(14) 0.0289(4) Uani 1 1 d . . . . .
C4A C 0.0491(3) 0.54679(17) 0.18100(13) 0.0251(4) Uani 1 1 d . . . . .
H4A H -0.003533 0.474611 0.184292 0.030 Uiso 1 1 calc R U . . .
C4B C 0.1781(3) 0.01607(17) 0.89189(13) 0.0246(4) Uani 1 1 d . . . . .
C5A C 0.0815(3) 0.60689(18) 0.09946(13) 0.0273(4) Uani 1 1 d . . . . .
H5A H 0.049764 0.575046 0.048774 0.033 Uiso 1 1 calc R U . . .
C5B C 0.1297(2) -0.02190(16) 0.81348(12) 0.0203(4) Uani 1 1 d . . . . .
C6A C 0.1577(3) 0.70951(17) 0.09362(12) 0.0242(4) Uani 1 1 d . . . . .
H6A H 0.180422 0.748472 0.038618 0.029 Uiso 1 1 calc R U . . .
C6B C 0.0595(2) -0.13036(16) 0.80679(13) 0.0233(4) Uani 1 1 d . . . . .
C7A C 0.2043(2) 0.76013(16) 0.16931(12) 0.0203(4) Uani 1 1 d . . . . .
C7B C 0.0221(2) -0.16546(17) 0.72957(14) 0.0258(4) Uani 1 1 d . . . . .
C8A C 0.2793(2) 0.86670(16) 0.16405(12) 0.0205(4) Uani 1 1 d . . . . .
H8A H 0.303350 0.905379 0.109036 0.025 Uiso 1 1 calc R U . . .
C8B C 0.0540(3) -0.09585(18) 0.65414(13) 0.0268(4) Uani 1 1 d . . . . .
C9A C 0.3197(2) 0.91791(15) 0.23778(12) 0.0191(4) Uani 1 1 d . . . . .
C9B C 0.1169(2) 0.01019(18) 0.65751(12) 0.0244(4) Uani 1 1 d . . . . .
C10A C 0.3934(2) 1.02855(16) 0.23134(13) 0.0228(4) Uani 1 1 d . . . . .
H10A H 0.416917 1.066686 0.176076 0.027 Uiso 1 1 calc R U . . .
C10B C 0.1561(2) 0.05145(16) 0.73681(12) 0.0215(4) Uani 1 1 d . . . . .
C11A C 0.4303(2) 1.07987(16) 0.30285(14) 0.0245(4) Uani 1 1 d . . . . .
H11A H 0.482523 1.152229 0.297311 0.029 Uiso 1 1 calc R U . . .
C12A C 0.3905(2) 1.02519(16) 0.38605(13) 0.0242(4) Uani 1 1 d . . . . .
H12A H 0.412459 1.062845 0.435914 0.029 Uiso 1 1 calc R U . . .
C13A C 0.3213(2) 0.91936(16) 0.39535(12) 0.0212(4) Uani 1 1 d . . . . .
H13A H 0.295562 0.884577 0.451597 0.025 Uiso 1 1 calc R U . . .
C14A C 0.2868(2) 0.85996(15) 0.32154(12) 0.0186(3) Uani 1 1 d . . . . .
C15A C 0.1822(2) 0.68340(15) 0.41107(11) 0.0180(3) Uani 1 1 d . . . . .
H15A H 0.067307 0.653000 0.422650 0.022 Uiso 1 1 calc R U . . .
C16A C 0.2978(2) 0.66140(15) 0.47252(11) 0.0171(3) Uani 1 1 d . . . . .
C17A C 0.2585(2) 0.58352(15) 0.55112(11) 0.0172(3) Uani 1 1 d . . . . .
C18A C 0.5376(2) 0.64783(14) 0.54050(11) 0.0172(3) Uani 1 1 d . . . . .
C19A C 0.7199(2) 0.66305(16) 0.56698(13) 0.0224(4) Uani 1 1 d . . . . .
H19A H 0.778100 0.721887 0.528349 0.034 Uiso 1 1 calc R U . . .
H19B H 0.790983 0.590524 0.563677 0.034 Uiso 1 1 calc R U . . .
H19C H 0.710920 0.686781 0.626383 0.034 Uiso 1 1 calc R U . . .
C20A C 0.4460(2) 0.51135(15) 0.66992(12) 0.0199(4) Uani 1 1 d . . . . .
H20A H 0.571930 0.481333 0.669491 0.024 Uiso 1 1 calc R U . . .
H20B H 0.368405 0.445215 0.675920 0.024 Uiso 1 1 calc R U . . .
C21A C 0.4027(2) 0.58423(15) 0.74640(12) 0.0190(3) Uani 1 1 d . . . . .
C22A C 0.4022(3) 0.58273(19) 0.89852(13) 0.0297(4) Uani 1 1 d . . . . .
H22A H 0.384703 0.525131 0.947594 0.036 Uiso 1 1 calc R U . . .
H22B H 0.289838 0.630619 0.895238 0.036 Uiso 1 1 calc R U . . .
C23A C 0.5522(3) 0.6569(2) 0.91384(15) 0.0372(5) Uani 1 1 d . . . . .
H23A H 0.529085 0.688255 0.970707 0.056 Uiso 1 1 calc R U . . .
H23B H 0.559615 0.719851 0.869136 0.056 Uiso 1 1 calc R U . . .
H23C H 0.665421 0.610989 0.911645 0.056 Uiso 1 1 calc R U . . .

loop_
_atom_site_aniso_label
_atom_site_aniso_U_11
_atom_site_aniso_U_22
_atom_site_aniso_U_33
_atom_site_aniso_U_23
_atom_site_aniso_U_13
_atom_site_aniso_U_12
F1B 0.0290(6) 0.0275(6) 0.0431(7) 0.0109(5) 0.0074(5) -0.0017(5)
F2B 0.0290(6) 0.0215(6) 0.0695(10) -0.0085(6) -0.0066(6) -0.0046(5)
F3B 0.0460(8) 0.0427(8) 0.0420(8) -0.0179(6) -0.0178(6) -0.0021(6)
F4B 0.0451(7) 0.0374(7) 0.0238(6) 0.0039(5) -0.0111(5) -0.0026(6)
F5B 0.0363(7) 0.0250(6) 0.0351(7) 0.0066(5) -0.0059(5) -0.0059(5)
F6B 0.0314(6) 0.0257(6) 0.0555(8) -0.0113(6) -0.0149(6) -0.0041(5)
F7B 0.0323(7) 0.0514(8) 0.0305(7) -0.0170(6) -0.0092(5) 0.0035(6)
F8B 0.0326(7) 0.0478(8) 0.0235(6) 0.0056(5) -0.0003(5) 0.0016(6)
O1A 0.0181(6) 0.0241(7) 0.0246(7) 0.0022(5) -0.0007(5) -0.0050(5)
O2A 0.0276(7) 0.0183(6) 0.0269(7) -0.0027(5) -0.0030(5) 0.0047(5)
O3A 0.0355(8) 0.0199(6) 0.0179(6) -0.0005(5) -0.0060(5) -0.0009(5)
N1A 0.0171(7) 0.0184(7) 0.0187(7) -0.0006(6) -0.0043(6) -0.0012(6)
N2A 0.0143(7) 0.0187(7) 0.0231(8) -0.0011(6) -0.0017(6) -0.0015(5)
C1A 0.0123(7) 0.0188(8) 0.0212(9) 0.0007(7) -0.0021(6) 0.0023(6)
C1B 0.0149(8) 0.0224(9) 0.0337(11) 0.0040(8) 0.0025(7) 0.0023(7)
C2A 0.0126(7) 0.0203(8) 0.0224(9) -0.0004(7) -0.0016(6) 0.0023(6)
C2B 0.0168(9) 0.0189(9) 0.0483(13) -0.0058(8) -0.0018(8) -0.0006(7)
C3A 0.0173(8) 0.0220(9) 0.0225(9) 0.0005(7) -0.0018(7) 0.0002(7)
C3B 0.0244(10) 0.0302(11) 0.0343(11) -0.0114(9) -0.0093(8) 0.0019(8)
C4A 0.0223(9) 0.0227(9) 0.0309(10) -0.0030(8) -0.0029(8) -0.0039(7)
C4B 0.0224(9) 0.0259(10) 0.0254(10) 0.0002(8) -0.0049(7) 0.0022(7)
C5A 0.0301(10) 0.0304(10) 0.0227(10) -0.0069(8) -0.0055(8) -0.0007(8)
C5B 0.0141(8) 0.0214(9) 0.0251(9) -0.0012(7) -0.0022(7) 0.0021(6)
C6A 0.0256(9) 0.0269(10) 0.0197(9) -0.0003(7) -0.0018(7) 0.0014(7)
C6B 0.0187(8) 0.0226(9) 0.0283(10) 0.0012(7) -0.0039(7) 0.0015(7)
C7A 0.0164(8) 0.0222(9) 0.0216(9) -0.0010(7) -0.0018(7) 0.0036(7)
C7B 0.0183(9) 0.0213(9) 0.0388(11) -0.0067(8) -0.0060(8) 0.0016(7)
C8A 0.0178(8) 0.0227(9) 0.0196(9) 0.0042(7) 0.0012(7) 0.0018(7)
C8B 0.0188(9) 0.0367(11) 0.0256(10) -0.0107(8) -0.0052(7) 0.0070(8)
C9A 0.0126(8) 0.0181(8) 0.0255(9) 0.0023(7) -0.0004(6) 0.0029(6)
C9B 0.0187(9) 0.0317(10) 0.0215(9) 0.0019(8) 0.0002(7) 0.0046(7)
C10A 0.0172(8) 0.0193(9) 0.0302(10) 0.0039(7) 0.0009(7) 0.0015(7)
C10B 0.0132(8) 0.0245(9) 0.0261(9) 0.0000(7) -0.0006(7) 0.0032(7)
C11A 0.0161(8) 0.0164(8) 0.0406(11) 0.0000(8) -0.0014(8) 0.0002(7)
C12A 0.0192(9) 0.0209(9) 0.0335(10) -0.0062(8) -0.0066(7) 0.0024(7)
C13A 0.0189(8) 0.0194(9) 0.0250(9) 0.0000(7) -0.0043(7) 0.0018(7)
C14A 0.0121(7) 0.0195(8) 0.0236(9) -0.0003(7) -0.0016(6) 0.0024(6)
C15A 0.0150(8) 0.0174(8) 0.0210(9) -0.0015(7) -0.0002(6) 0.0010(6)
C16A 0.0150(8) 0.0159(8) 0.0202(8) -0.0015(6) 0.0001(6) -0.0007(6)
C17A 0.0165(8) 0.0168(8) 0.0184(8) -0.0031(6) -0.0016(6) -0.0001(6)
C18A 0.0152(8) 0.0159(8) 0.0206(8) -0.0033(7) -0.0004(6) -0.0003(6)
C19A 0.0159(8) 0.0219(9) 0.0304(10) -0.0036(7) -0.0057(7) -0.0011(7)
C20A 0.0225(9) 0.0179(8) 0.0197(9) -0.0003(7) -0.0055(7) 0.0017(7)
C21A 0.0150(8) 0.0206(9) 0.0218(9) -0.0005(7) -0.0022(6) -0.0036(6)
C22A 0.0378(11) 0.0322(11) 0.0197(9) -0.0040(8) -0.0026(8) -0.0023(9)
C23A 0.0484(14) 0.0344(12) 0.0317(12) -0.0091(9) -0.0116(10) -0.0074(10)

loop_
_atom_type_symbol
_atom_type_description
_atom_type_scat_dispersion_real
_atom_type_scat_dispersion_imag
_atom_type_scat_source
C C 0.0033 0.0016 'International Tables Vol C Tables 4.2.6.8 and 6.1.1.4'
H H 0.0000 0.0000 'International Tables Vol C Tables 4.2.6.8 and 6.1.1.4'
N N 0.0061 0.0033 'International Tables Vol C Tables 4.2.6.8 and 6.1.1.4'
O O 0.0106 0.0060 'International Tables Vol C Tables 4.2.6.8 and 6.1.1.4'
F F 0.0171 0.0103 'International Tables Vol C Tables 4.2.6.8 and 6.1.1.4'

loop_
_geom_angle_atom_site_label_1
_geom_angle_atom_site_label_2
_geom_angle_atom_site_label_3
_geom_angle
_geom_angle_site_symmetry_1
_geom_angle_site_symmetry_3
_geom_angle_publ_flag
C21A O3A C22A 116.43(15) . . ?
C17A N1A C18A 108.27(14) . . ?
C17A N1A C20A 123.22(15) . . ?
C18A N1A C20A 128.25(15) . . ?
C18A N2A C16A 105.98(15) . . ?
C14A C1A C2A 120.00(16) . . ?
C14A C1A C15A 122.39(16) . . ?
C2A C1A C15A 117.60(16) . . ?
F1B C1B C2B 118.59(18) . . ?
F1B C1B C10B 120.23(18) . . ?
C2B C1B C10B 121.18(18) . . ?
C1A C2A C3A 122.60(16) . . ?
C1A C2A C7A 119.69(16) . . ?
C3A C2A C7A 117.71(16) . . ?
F2B C2B C1B 120.7(2) . . ?
F2B C2B C3B 119.05(19) . . ?
C1B C2B C3B 120.26(18) . . ?
C4A C3A C2A 121.06(17) . . ?
C4A C3A H3A 119.5 . . ?
C2A C3A H3A 119.5 . . ?
F3B C3B C4B 120.1(2) . . ?
F3B C3B C2B 119.20(19) . . ?
C4B C3B C2B 120.68(19) . . ?
C3A C4A C5A 120.92(18) . . ?
C3A C4A H4A 119.5 . . ?
C5A C4A H4A 119.5 . . ?
F4B C4B C3B 118.37(18) . . ?
F4B C4B C5B 120.69(18) . . ?
C3B C4B C5B 120.93(19) . . ?
C6A C5A C4A 120.25(18) . . ?
C6A C5A H5A 119.9 . . ?
C4A C5A H5A 119.9 . . ?
C4B C5B C6B 123.08(18) . . ?
C4B C5B C10B 118.53(17) . . ?
C6B C5B C10B 118.37(17) . . ?
C5A C6A C7A 120.92(18) . . ?
C5A C6A H6A 119.5 . . ?
C7A C6A H6A 119.5 . . ?
F5B C6B C7B 118.50(18) . . ?
F5B C6B C5B 120.34(17) . . ?
C7B C6B C5B 121.16(18) . . ?
C8A C7A C6A 121.27(17) . . ?
C8A C7A C2A 119.59(17) . . ?
C6A C7A C2A 119.13(17) . . ?
F6B C7B C6B 120.40(19) . . ?
F6B C7B C8B 118.98(18) . . ?
C6B C7B C8B 120.62(18) . . ?
C7A C8A C9A 121.47(17) . . ?
C7A C8A H8A 119.3 . . ?
C9A C8A H8A 119.3 . . ?
F7B C8B C9B 120.84(19) . . ?
F7B C8B C7B 118.75(19) . . ?
C9B C8B C7B 120.40(18) . . ?
C8A C9A C10A 120.74(17) . . ?
C8A C9A C14A 120.10(16) . . ?
C10A C9A C14A 119.15(17) . . ?
F8B C9B C8B 118.26(18) . . ?
F8B C9B C10B 120.59(18) . . ?
C8B C9B C10B 121.14(18) . . ?
C11A C10A C9A 121.13(18) . . ?
C11A C10A H10A 119.4 . . ?
C9A C10A H10A 119.4 . . ?
C1B C10B C9B 123.35(18) . . ?
C1B C10B C5B 118.39(17) . . ?
C9B C10B C5B 118.24(17) . . ?
C10A C11A C12A 119.93(18) . . ?
C10A C11A H11A 120.0 . . ?
C12A C11A H11A 120.0 . . ?
C13A C12A C11A 120.99(18) . . ?
C13A C12A H12A 119.5 . . ?
C11A C12A H12A 119.5 . . ?
C12A C13A C14A 121.01(18) . . ?
C12A C13A H13A 119.5 . . ?
C14A C13A H13A 119.5 . . ?
C1A C14A C13A 123.18(17) . . ?
C1A C14A C9A 119.09(16) . . ?
C13A C14A C9A 117.68(16) . . ?
C16A C15A C1A 126.90(16) . . ?
C16A C15A H15A 116.6 . . ?
C1A C15A H15A 116.6 . . ?
C15A C16A N2A 127.96(16) . . ?
C15A C16A C17A 122.98(16) . . ?
N2A C16A C17A 108.88(14) . . ?
O1A C17A N1A 125.88(17) . . ?
O1A C17A C16A 131.42(16) . . ?
N1A C17A C16A 102.68(14) . . ?
N2A C18A N1A 114.06(15) . . ?
N2A C18A C19A 124.58(16) . . ?
N1A C18A C19A 121.36(16) . . ?
C18A C19A H19A 109.5 . . ?
C18A C19A H19B 109.5 . . ?
H19A C19A H19B 109.5 . . ?
C18A C19A H19C 109.5 . . ?
H19A C19A H19C 109.5 . . ?
H19B C19A H19C 109.5 . . ?
N1A C20A C21A 111.69(15) . . ?
N1A C20A H20A 109.3 . . ?
C21A C20A H20A 109.3 . . ?
N1A C20A H20B 109.3 . . ?
C21A C20A H20B 109.3 . . ?
H20A C20A H20B 107.9 . . ?
O2A C21A O3A 125.17(17) . . ?
O2A C21A C20A 124.80(17) . . ?
O3A C21A C20A 110.04(15) . . ?
O3A C22A C23A 111.04(18) . . ?
O3A C22A H22A 109.4 . . ?
C23A C22A H22A 109.4 . . ?
O3A C22A H22B 109.4 . . ?
C23A C22A H22B 109.4 . . ?
H22A C22A H22B 108.0 . . ?
C22A C23A H23A 109.5 . . ?
C22A C23A H23B 109.5 . . ?
H23A C23A H23B 109.5 . . ?
C22A C23A H23C 109.5 . . ?
H23A C23A H23C 109.5 . . ?
H23B C23A H23C 109.5 . . ?

loop_
_geom_bond_atom_site_label_1
_geom_bond_atom_site_label_2
_geom_bond_distance
_geom_bond_site_symmetry_2
_geom_bond_publ_flag
F1B C1B 1.336(2) . ?
F2B C2B 1.337(2) . ?
F3B C3B 1.343(2) . ?
F4B C4B 1.340(2) . ?
F5B C6B 1.343(2) . ?
F6B C7B 1.338(2) . ?
F7B C8B 1.340(2) . ?
F8B C9B 1.339(2) . ?
O1A C17A 1.216(2) . ?
O2A C21A 1.204(2) . ?
O3A C21A 1.332(2) . ?
O3A C22A 1.454(2) . ?
N1A C17A 1.388(2) . ?
N1A C18A 1.395(2) . ?
N1A C20A 1.448(2) . ?
N2A C18A 1.295(2) . ?
N2A C16A 1.408(2) . ?
C1A C14A 1.421(2) . ?
C1A C2A 1.422(3) . ?
C1A C15A 1.476(2) . ?
C1B C2B 1.358(3) . ?
C1B C10B 1.416(3) . ?
C2A C3A 1.433(3) . ?
C2A C7A 1.437(3) . ?
C2B C3B 1.398(3) . ?
C3A C4A 1.362(3) . ?
C3A H3A 0.9500 . ?
C3B C4B 1.362(3) . ?
C4A C5A 1.419(3) . ?
C4A H4A 0.9500 . ?
C4B C5B 1.411(3) . ?
C5A C6A 1.355(3) . ?
C5A H5A 0.9500 . ?
C5B C6B 1.417(3) . ?
C5B C10B 1.430(3) . ?
C6A C7A 1.434(3) . ?
C6A H6A 0.9500 . ?
C6B C7B 1.354(3) . ?
C7A C8A 1.393(3) . ?
C7B C8B 1.395(3) . ?
C8A C9A 1.395(3) . ?
C8A H8A 0.9500 . ?
C8B C9B 1.360(3) . ?
C9A C10A 1.432(3) . ?
C9A C14A 1.438(2) . ?
C9B C10B 1.417(3) . ?
C10A C11A 1.357(3) . ?
C10A H10A 0.9500 . ?
C11A C12A 1.422(3) . ?
C11A H11A 0.9500 . ?
C12A C13A 1.366(3) . ?
C12A H12A 0.9500 . ?
C13A C14A 1.433(3) . ?
C13A H13A 0.9500 . ?
C15A C16A 1.350(2) . ?
C15A H15A 0.9500 . ?
C16A C17A 1.495(2) . ?
C18A C19A 1.487(2) . ?
C19A H19A 0.9800 . ?
C19A H19B 0.9800 . ?
C19A H19C 0.9800 . ?
C20A C21A 1.515(2) . ?
C20A H20A 0.9900 . ?
C20A H20B 0.9900 . ?
C22A C23A 1.505(3) . ?
C22A H22A 0.9900 . ?
C22A H22B 0.9900 . ?
C23A H23A 0.9800 . ?
C23A H23B 0.9800 . ?
C23A H23C 0.9800 . ?

loop_
_geom_hbond_atom_site_label_D
_geom_hbond_atom_site_label_H
_geom_hbond_atom_site_label_A
_geom_hbond_distance_DH
_geom_hbond_distance_HA
_geom_hbond_distance_DA
_geom_hbond_angle_DHA
_geom_hbond_site_symmetry_A
_geom_hbond_publ_flag
C19A H19B O1A 0.98 2.58 3.326(2) 133.3 1_655 yes
C19A H19C F6B 0.98 2.58 3.311(2) 131.1 1_665 yes
C23A H23A F3B 0.98 2.59 3.266(2) 125.9 2_667 yes

loop_
_geom_torsion_atom_site_label_1
_geom_torsion_atom_site_label_2
_geom_torsion_atom_site_label_3
_geom_torsion_atom_site_label_4
_geom_torsion
_geom_torsion_site_symmetry_1
_geom_torsion_site_symmetry_2
_geom_torsion_site_symmetry_3
_geom_torsion_site_symmetry_4
_geom_torsion_publ_flag
C14A C1A C2A C3A -178.01(16) . . . . ?
C15A C1A C2A C3A 0.8(2) . . . . ?
C14A C1A C2A C7A 2.9(2) . . . . ?
C15A C1A C2A C7A -178.26(15) . . . . ?
F1B C1B C2B F2B -1.1(3) . . . . ?
C10B C1B C2B F2B 178.39(16) . . . . ?
F1B C1B C2B C3B -179.86(17) . . . . ?
C10B C1B C2B C3B -0.4(3) . . . . ?
C1A C2A C3A C4A 179.49(17) . . . . ?
C7A C2A C3A C4A -1.4(3) . . . . ?
F2B C2B C3B F3B -0.1(3) . . . . ?
C1B C2B C3B F3B 178.70(17) . . . . ?
F2B C2B C3B C4B -179.15(18) . . . . ?
C1B C2B C3B C4B -0.4(3) . . . . ?
C2A C3A C4A C5A 0.7(3) . . . . ?
F3B C3B C4B F4B -0.4(3) . . . . ?
C2B C3B C4B F4B 178.60(17) . . . . ?
F3B C3B C4B C5B -179.23(17) . . . . ?
C2B C3B C4B C5B -0.2(3) . . . . ?
C3A C4A C5A C6A 0.5(3) . . . . ?
F4B C4B C5B C6B 1.4(3) . . . . ?
C3B C4B C5B C6B -179.88(18) . . . . ?
F4B C4B C5B C10B -177.35(16) . . . . ?
C3B C4B C5B C10B 1.4(3) . . . . ?
C4A C5A C6A C7A -0.9(3) . . . . ?
C4B C5B C6B F5B 3.2(3) . . . . ?
C10B C5B C6B F5B -178.07(16) . . . . ?
C4B C5B C6B C7B -177.09(18) . . . . ?
C10B C5B C6B C7B 1.6(3) . . . . ?
C5A C6A C7A C8A -178.66(18) . . . . ?
C5A C6A C7A C2A 0.2(3) . . . . ?
C1A C2A C7A C8A -1.0(2) . . . . ?
C3A C2A C7A C8A 179.83(16) . . . . ?
C1A C2A C7A C6A -179.92(16) . . . . ?
C3A C2A C7A C6A 0.9(2) . . . . ?
F5B C6B C7B F6B 0.1(3) . . . . ?
C5B C6B C7B F6B -179.62(16) . . . . ?
F5B C6B C7B C8B -179.54(17) . . . . ?
C5B C6B C7B C8B 0.8(3) . . . . ?
C6A C7A C8A C9A 177.97(16) . . . . ?
C2A C7A C8A C9A -0.9(3) . . . . ?
F6B C7B C8B F7B -2.0(3) . . . . ?
C6B C7B C8B F7B 177.57(17) . . . . ?
F6B C7B C8B C9B 177.91(17) . . . . ?
C6B C7B C8B C9B -2.5(3) . . . . ?
C7A C8A C9A C10A -178.74(16) . . . . ?
C7A C8A C9A C14A 0.9(3) . . . . ?
F7B C8B C9B F8B 0.8(3) . . . . ?
C7B C8B C9B F8B -179.12(16) . . . . ?
F7B C8B C9B C10B -178.33(16) . . . . ?
C7B C8B C9B C10B 1.7(3) . . . . ?
C8A C9A C10A C11A 178.83(17) . . . . ?
C14A C9A C10A C11A -0.9(3) . . . . ?
F1B C1B C10B C9B 2.6(3) . . . . ?
C2B C1B C10B C9B -176.86(18) . . . . ?
F1B C1B C10B C5B -178.93(15) . . . . ?
C2B C1B C10B C5B 1.6(3) . . . . ?
F8B C9B C10B C1B 0.0(3) . . . . ?
C8B C9B C10B C1B 179.15(18) . . . . ?
F8B C9B C10B C5B -178.47(16) . . . . ?
C8B C9B C10B C5B 0.7(3) . . . . ?
C4B C5B C10B C1B -2.1(2) . . . . ?
C6B C5B C10B C1B 179.15(16) . . . . ?
C4B C5B C10B C9B 176.47(16) . . . . ?
C6B C5B C10B C9B -2.3(2) . . . . ?
C9A C10A C11A C12A -1.9(3) . . . . ?
C10A C11A C12A C13A 2.3(3) . . . . ?
C11A C12A C13A C14A 0.1(3) . . . . ?
C2A C1A C14A C13A 174.43(16) . . . . ?
C15A C1A C14A C13A -4.3(3) . . . . ?
C2A C1A C14A C9A -2.8(2) . . . . ?
C15A C1A C14A C9A 178.39(15) . . . . ?
C12A C13A C14A C1A 179.83(17) . . . . ?
C12A C13A C14A C9A -2.9(3) . . . . ?
C8A C9A C14A C1A 0.9(2) . . . . ?
C10A C9A C14A C1A -179.37(16) . . . . ?
C8A C9A C14A C13A -176.49(16) . . . . ?
C10A C9A C14A C13A 3.2(2) . . . . ?
C14A C1A C15A C16A -49.9(3) . . . . ?
C2A C1A C15A C16A 131.30(19) . . . . ?
C1A C15A C16A N2A 1.0(3) . . . . ?
C1A C15A C16A C17A -173.71(16) . . . . ?
C18A N2A C16A C15A -174.59(18) . . . . ?
C18A N2A C16A C17A 0.68(19) . . . . ?
C18A N1A C17A O1A -177.91(17) . . . . ?
C20A N1A C17A O1A -3.3(3) . . . . ?
C18A N1A C17A C16A 3.40(18) . . . . ?
C20A N1A C17A C16A 177.98(15) . . . . ?
C15A C16A C17A O1A -5.6(3) . . . . ?
N2A C16A C17A O1A 178.83(18) . . . . ?
C15A C16A C17A N1A 172.97(17) . . . . ?
N2A C16A C17A N1A -2.58(18) . . . . ?
C16A N2A C18A N1A 1.6(2) . . . . ?
C16A N2A C18A C19A -178.88(16) . . . . ?
C17A N1A C18A N2A -3.4(2) . . . . ?
C20A N1A C18A N2A -177.64(16) . . . . ?
C17A N1A C18A C19A 177.05(16) . . . . ?
C20A N1A C18A C19A 2.8(3) . . . . ?
C17A N1A C20A C21A -90.1(2) . . . . ?
C18A N1A C20A C21A 83.3(2) . . . . ?
C22A O3A C21A O2A 1.6(3) . . . . ?
C22A O3A C21A C20A -178.47(15) . . . . ?
N1A C20A C21A O2A 4.6(3) . . . . ?
N1A C20A C21A O3A -175.30(14) . . . . ?
C21A O3A C22A C23A -83.5(2) . . . . ?
